data_2012295
loop_
_publ_author_name
'Gales, Luis'
'Sousa, Maria Emilia de'
'Pinto, Madalena M. M.'
'Kijjoa, Anake'
'Damas, Ana M.'

_publ_section_title
;
 Naturally occurring 1,2,8-trimethoxyxanthone and biphenyl ether
 intermediates leading to 1,2-dimethoxyxanthone
;
_journal_issue 11
_journal_name_full 'Acta Crystallographica Section C'
_journal_page_first 1319
_journal_page_last 1323
_journal_paper_doi 10.1107/S010827010101349X
_journal_volume 57
_journal_year 2001
_chemical_formula_moiety 'C16 H14 O5'
_chemical_formula_sum 'C16 H14 O5'
_chemical_formula_weight 286.27
_chemical_name_systematic
;
1,2,8-Trimethoxy-9H-xanthen-9-one
;
_space_group_IT_number 19
_symmetry_cell_setting orthorhombic
_symmetry_space_group_name_Hall 'P 2ac 2ab'
_symmetry_space_group_name_H-M 'P 21 21 21'
_audit_creation_method SHELXL97
_cell_angle_alpha 90
_cell_angle_beta 90
_cell_angle_gamma 90
_cell_formula_units_Z 4
_cell_length_a 5.2730(10)
_cell_length_b 15.443(4)
_cell_length_c 16.550(6)
_cell_measurement_reflns_used 1345
_cell_measurement_temperature 293(2)
_cell_measurement_theta_max 24.15
_cell_measurement_theta_min 4.06
_cell_volume 1347.7(7)
_computing_cell_refinement IPDS
_computing_data_collection 'IPDS (Stoe & Cie, 1994)'
_computing_data_reduction IPDS
_computing_molecular_graphics 'ORTEP-3 (Farrugia, 1997)'
_computing_publication_material 'SHELXL97 and ORTEP-3'
_computing_structure_refinement 'SHELXL97 (Sheldrick, 1997)'
_computing_structure_solution 'SHELXS97 (Sheldrick, 1990)'
_diffrn_ambient_temperature 293(2)
_diffrn_measured_fraction_theta_full .961
_diffrn_measured_fraction_theta_max .961
_diffrn_measurement_device_type 'Stoe IPDS'
_diffrn_measurement_method 'Image Plate'
_diffrn_radiation_monochromator graphite
_diffrn_radiation_source 'fine-focus sealed tube'
_diffrn_radiation_type MoK\a
_diffrn_radiation_wavelength .71073
_diffrn_reflns_av_R_equivalents .039
_diffrn_reflns_av_sigmaI/netI .023
_diffrn_reflns_limit_h_max 5
_diffrn_reflns_limit_h_min -5
_diffrn_reflns_limit_k_max 17
_diffrn_reflns_limit_k_min -17
_diffrn_reflns_limit_l_max 18
_diffrn_reflns_limit_l_min -18
_diffrn_reflns_number 8453
_diffrn_reflns_theta_full 24.15
_diffrn_reflns_theta_max 24.15
_diffrn_reflns_theta_min 4.06
_diffrn_standards_decay_% none
_exptl_absorpt_coefficient_mu .105
_exptl_absorpt_correction_type none
_exptl_crystal_colour colourless
_exptl_crystal_density_diffrn 1.411
_exptl_crystal_density_meas ?
_exptl_crystal_density_method 'not measured'
_exptl_crystal_description 'rectangular prism'
_exptl_crystal_F_000 600
_exptl_crystal_size_max .8
_exptl_crystal_size_mid .5
_exptl_crystal_size_min .3
_refine_diff_density_max .14
_refine_diff_density_min -.11
_refine_ls_abs_structure_details 'Flack (1983)'
_refine_ls_abs_structure_Flack 'not reliably determined'
_refine_ls_extinction_method none
_refine_ls_goodness_of_fit_ref 1.029
_refine_ls_hydrogen_treatment mixed
_refine_ls_matrix_type full
_refine_ls_number_parameters 210
_refine_ls_number_reflns 2068
_refine_ls_number_restraints 0
_refine_ls_restrained_S_all 1.029
_refine_ls_R_factor_all .049
_refine_ls_R_factor_gt .042
_refine_ls_shift/su_max .001
_refine_ls_shift/su_mean .000
_refine_ls_structure_factor_coef Fsqd
_refine_ls_weighting_details 'calc w = 1/[\s^2^(Fo^2^)+(0.046P)^2^+0.426P] where P=(Fo^2^+2Fc^2^)/3'
_refine_ls_weighting_scheme calc
_refine_ls_wR_factor_ref .108
_reflns_number_gt 1887
_reflns_number_total 2068
_reflns_threshold_expression I>2\s(I)
_cod_data_source_file bm1457.cif
_cod_data_source_block IV
_cod_depositor_comments
;
The following automatic conversions were performed:

'_exptl_crystal_density_meas' value 'not measured' was changed to '?'
- the value is perceived as not measured.

Automatic conversion script
Id: cif_fix_values 3008 2015-01-20 13:52:24Z robertas 
;
_cod_database_code 2012295
_cod_database_fobs_code 2012295

loop_
_symmetry_equiv_pos_as_xyz
'x, y, z'
'-x+1/2, -y, z+1/2'
'x+1/2, -y+1/2, -z'
'-x, y+1/2, -z+1/2'

loop_
_atom_site_label
_atom_site_fract_x
_atom_site_fract_y
_atom_site_fract_z
_atom_site_U_iso_or_equiv
_atom_site_adp_type
_atom_site_calc_flag
_atom_site_refinement_flags
_atom_site_occupancy
_atom_site_disorder_assembly
_atom_site_disorder_group
_atom_site_type_symbol
O10 .1263(4) .98200(11) .76476(10) .0659(5) Uani d . 1 . . O
O11 -.1765(4) 1.02405(12) .49169(9) .0650(5) Uani d . 1 . . O
O12 -.4768(4) .88684(14) .50771(12) .0889(7) Uani d . 1 . . O
O13 .4716(4) 1.23093(12) .63195(11) .0751(6) Uani d . 1 . . O
O14 .0708(4) 1.15012(12) .57548(11) .0767(6) Uani d . 1 . . O
C1 -.1870(5) .98420(16) .56569(14) .0578(6) Uani d . 1 . . C
C2 -.3372(5) .91028(18) .57463(16) .0656(7) Uani d . 1 . . C
C3 -.3319(6) .8639(2) .64644(18) .0732(8) Uani d . 1 . . C
H3 -.450(7) .811(2) .651(2) .100(11) Uiso d . 1 . . H
C4 -.1762(7) .88916(18) .70914(19) .0707(7) Uani d . 1 . . C
H4 -.170(7) .857(2) .7581(18) .086(9) Uiso d . 1 . . H
C5 .4639(6) 1.05602(18) .82292(16) .0665(7) Uani d . 1 . . C
H5 .455(6) 1.015(2) .8658(18) .083(9) Uiso d . 1 . . H
C6 .6424(6) 1.12058(19) .82110(18) .0703(8) Uani d . 1 . . C
H6 .767(6) 1.1247(18) .8633(18) .079(9) Uiso d . 1 . . H
C7 .6530(6) 1.17989(19) .75761(16) .0665(7) Uani d . 1 . . C
H7 .773(6) 1.2248(18) .7577(16) .070(8) Uiso d . 1 . . H
C8 .4804(6) 1.17423(15) .69478(14) .0591(6) Uani d . 1 . . C
C9 .1117(5) 1.09513(16) .62757(14) .0573(6) Uani d . 1 . . C
C11 -.3865(6) 1.0794(2) .47141(19) .0817(9) Uani d . 1 . . C
H11A -.3601 1.1037 .4187 .123 Uiso calc . 1 . . H
H11B -.3991 1.1251 .5105 .123 Uiso calc . 1 . . H
H11C -.5404 1.0462 .4715 .123 Uiso calc . 1 . . H
C12 -.6838(6) .8298(2) .5180(2) .0866(9) Uani d . 1 . . C
H12A -.7649 .8203 .4669 .130 Uiso calc . 1 . . H
H12B -.8032 .8548 .5551 .130 Uiso calc . 1 . . H
H12C -.6240 .7756 .5391 .130 Uiso calc . 1 . . H
C13 .6603(7) 1.29780(18) .62707(19) .0792(8) Uani d . 1 . . C
H13A .6317 1.3321 .5795 .119 Uiso calc . 1 . . H
H13B .8257 1.2720 .6243 .119 Uiso calc . 1 . . H
H13C .6497 1.3340 .6741 .119 Uiso calc . 1 . . H
C4a -.0259(5) .96225(15) .69987(14) .0581(6) Uani d . 1 . . C
C8a .2966(5) 1.10672(15) .69314(14) .0536(6) Uani d . 1 . . C
C9a -.0338(5) 1.01263(15) .62985(13) .0536(6) Uani d . 1 . . C
C10a .2972(6) 1.04926(16) .75881(14) .0586(6) Uani d . 1 . . C

loop_
_atom_site_aniso_label
_atom_site_aniso_U_11
_atom_site_aniso_U_22
_atom_site_aniso_U_33
_atom_site_aniso_U_12
_atom_site_aniso_U_13
_atom_site_aniso_U_23
O10 .0733(12) .0665(10) .0580(9) -.0065(9) -.0047(9) .0109(8)
O11 .0660(11) .0795(11) .0495(9) .0052(10) .0019(9) .0011(8)
O12 .0872(15) .1058(15) .0738(13) -.0327(13) -.0056(12) -.0122(11)
O13 .0863(14) .0677(11) .0712(11) -.0177(11) -.0085(11) .0100(9)
O14 .0875(14) .0716(11) .0710(11) -.0105(10) -.0148(11) .0216(9)
C1 .0582(14) .0638(14) .0515(13) .0020(13) .0025(11) -.0015(11)
C2 .0640(16) .0696(16) .0632(15) -.0068(14) .0046(14) -.0106(12)
C3 .076(2) .0709(18) .0730(18) -.0128(16) .0078(16) .0005(14)
C4 .0772(19) .0676(16) .0672(16) -.0063(16) .0039(16) .0091(13)
C5 .0768(19) .0679(15) .0548(14) .0044(15) -.0082(14) .0050(13)
C6 .073(2) .0738(17) .0641(16) .0087(15) -.0126(15) -.0097(14)
C7 .0680(18) .0666(16) .0648(16) -.0032(14) -.0056(14) -.0091(13)
C8 .0685(16) .0548(13) .0542(13) -.0002(13) .0021(12) -.0013(11)
C9 .0615(15) .0580(13) .0523(13) .0056(11) .0031(12) .0048(11)
C11 .075(2) .094(2) .0765(18) .0180(17) -.0089(16) .0082(16)
C12 .0642(19) .087(2) .109(2) -.0118(17) -.0058(18) -.0153(19)
C13 .084(2) .0636(16) .090(2) -.0209(15) .0031(19) .0065(14)
C4a .0590(15) .0597(13) .0554(14) .0006(12) .0013(12) .0004(11)
C8a .0602(15) .0504(12) .0502(12) .0031(11) .0004(11) .0015(9)
C9a .0553(14) .0553(12) .0503(12) .0015(11) .0039(11) .0018(10)
C10a .0662(17) .0576(13) .0521(13) .0037(12) .0023(12) .0001(10)

loop_
_atom_type_symbol
_atom_type_description
_atom_type_scat_dispersion_real
_atom_type_scat_dispersion_imag
_atom_type_scat_source
C C .0033 .0016 'International Tables Vol C Tables 4.2.6.8 and 6.1.1.4'
H H .0000 .0000 'International Tables Vol C Tables 4.2.6.8 and 6.1.1.4'
O O .0106 .0060 'International Tables Vol C Tables 4.2.6.8 and 6.1.1.4'

loop_
_geom_angle_atom_site_label_1
_geom_angle_atom_site_label_2
_geom_angle_atom_site_label_3
_geom_angle
_geom_angle_publ_flag
C4a O10 C10a 119.53(19) no
C1 O11 C11 116.4(2) no
C8 O13 C13 118.8(2) no
C10a C8a C8 116.5(2) no
C10a C8a C9 119.8(2) no
C8 C8a C9 123.7(2) no
C6 C5 C10a 118.3(3) no
C6 C5 H5 122.3(19) no
C10a C5 H5 119.3(19) no
O13 C8 C7 123.8(2) no
O13 C8 C8a 115.7(2) no
C7 C8 C8a 120.5(2) no
O10 C10a C5 114.7(2) no
O10 C10a C8a 122.0(2) no
C5 C10a C8a 123.3(3) no
O10 C4a C4 115.3(2) no
O10 C4a C9a 122.8(2) no
C4 C4a C9a 121.9(2) no
C8 C7 C6 119.9(3) no
C8 C7 H7 119.4(17) no
C6 C7 H7 120.7(17) no
C4a C9a C1 118.1(2) no
C4a C9a C9 118.9(2) no
C1 C9a C9 123.0(2) no
C2 O12 C12 118.6(2) no
O14 C9 C8a 123.4(2) no
O14 C9 C9a 121.3(2) no
C8a C9 C9a 115.3(2) no
C3 C4 C4a 119.1(3) no
C3 C4 H4 121(2) no
C4a C4 H4 120(2) no
O13 C13 H13A 109.5 no
O13 C13 H13B 109.5 no
H13A C13 H13B 109.5 no
O13 C13 H13C 109.5 no
H13A C13 H13C 109.5 no
H13B C13 H13C 109.5 no
O12 C12 H12A 109.5 no
O12 C12 H12B 109.5 no
H12A C12 H12B 109.5 no
O12 C12 H12C 109.5 no
H12A C12 H12C 109.5 no
H12B C12 H12C 109.5 no
O11 C1 C2 118.9(2) no
O11 C1 C9a 120.8(2) no
C2 C1 C9a 120.1(2) no
O12 C2 C3 124.3(3) no
O12 C2 C1 115.6(2) no
C3 C2 C1 120.0(3) no
C5 C6 C7 121.4(3) no
C5 C6 H6 120.0(18) no
C7 C6 H6 118.5(18) no
C4 C3 C2 120.7(3) no
C4 C3 H3 121.5(19) no
C2 C3 H3 117.8(19) no
O11 C11 H11A 109.5 no
O11 C11 H11B 109.5 no
H11A C11 H11B 109.5 no
O11 C11 H11C 109.5 no
H11A C11 H11C 109.5 no
H11B C11 H11C 109.5 no

loop_
_geom_bond_atom_site_label_1
_geom_bond_atom_site_label_2
_geom_bond_site_symmetry_2
_geom_bond_distance
_geom_bond_publ_flag
O10 C4a . 1.375(3) yes
O10 C10a . 1.379(3) yes
O11 C1 . 1.372(3) yes
O11 C11 . 1.438(3) yes
O12 C2 . 1.378(3) yes
O12 C12 . 1.413(4) yes
O13 C8 . 1.360(3) yes
O13 C13 . 1.436(3) yes
O14 C9 . 1.229(3) yes
C8a C10a . 1.403(3) yes
C8a C8 . 1.424(4) yes
C8a C9 . 1.470(3) yes
C5 C6 . 1.371(4) yes
C5 C10a . 1.382(4) yes
C5 H5 . .95(3) no
C8 C7 . 1.385(4) yes
C4a C4 . 1.388(4) yes
C4a C9a . 1.396(3) yes
C7 C6 . 1.395(4) yes
C7 H7 . .94(3) no
C9a C1 . 1.404(3) yes
C9a C9 . 1.488(3) yes
C4 C3 . 1.379(4) yes
C4 H4 . .95(3) no
C13 H13A . .9600 no
C13 H13B . .9600 no
C13 H13C . .9600 no
C12 H12A . .9600 no
C12 H12B . .9600 no
C12 H12C . .9600 no
C1 C2 . 1.398(4) yes
C2 C3 . 1.387(4) yes
C6 H6 . .96(3) no
C3 H3 . 1.03(4) no
C11 H11A . .9600 no
C11 H11B . .9600 no
C11 H11C . .9600 no

loop_
_cod_related_entry_id
_cod_related_entry_database
_cod_related_entry_code
1 ChemSpider 21135094
